data_7061636
loop_
_publ_author_name
'Rogozhin, Anton F.'
'Ilichev, Vasily A.'
'Fagin, Anatoly A.'
'Rumyantcev, Roman V.'
'Fukin, Georgy K.'
'Yablonskiy, Artem N.'
'Andreev, Boris A.'
'Bochkarev, Mikhail N.'

_publ_section_title
;
 Novel ditopic 2-mercaptothiazoles and their sodium salts: synthesis,
 structural diversity and luminescence
;
_journal_issue 29
_journal_name_full 'New Journal of Chemistry'
_journal_page_first 13987
_journal_page_last 13995
_journal_paper_doi 10.1039/D2NJ02746A
_journal_volume 46
_journal_year 2022
_chemical_formula_sum 'C28 H44 N2 Na2 O8 S4'
_chemical_formula_weight 710.87
_space_group_crystal_system triclinic
_space_group_IT_number 2
_space_group_name_Hall '-P 1'
_space_group_name_H-M_alt 'P -1'
_atom_sites_solution_hydrogens mixed
_atom_sites_solution_primary dual
_atom_sites_solution_secondary difmap
_audit_creation_method SHELXL-2018/3
_audit_update_record
;
2022-06-30 deposited with the CCDC.	2022-07-01 downloaded from the CCDC.
;
_cell_angle_alpha 79.4431(15)
_cell_angle_beta 84.4180(15)
_cell_angle_gamma 77.5543(15)
_cell_formula_units_Z 1
_cell_length_a 8.7022(4)
_cell_length_b 8.8311(4)
_cell_length_c 12.7825(6)
_cell_measurement_reflns_used 9952
_cell_measurement_temperature 200(2)
_cell_measurement_theta_max 29.15
_cell_measurement_theta_min 2.40
_cell_volume 941.30(8)
_computing_cell_refinement SAINT
_computing_data_collection APEX3
_computing_data_reduction SAINT
_computing_molecular_graphics SHELXTL
_computing_publication_material \^A
_computing_structure_refinement \^A
_computing_structure_solution SHELXT-2014/5
_diffrn_ambient_temperature 200(2)
_diffrn_measured_fraction_theta_full 0.996
_diffrn_measured_fraction_theta_max 0.996
_diffrn_measurement_device_type \^A
_diffrn_measurement_method '\w scans'
_diffrn_radiation_type MoK\a
_diffrn_radiation_wavelength 0.71073
_diffrn_reflns_av_R_equivalents 0.0281
_diffrn_reflns_av_unetI/netI 0.0318
_diffrn_reflns_Laue_measured_fraction_full 0.996
_diffrn_reflns_Laue_measured_fraction_max 0.996
_diffrn_reflns_limit_h_max 11
_diffrn_reflns_limit_h_min -11
_diffrn_reflns_limit_k_max 11
_diffrn_reflns_limit_k_min -11
_diffrn_reflns_limit_l_max 17
_diffrn_reflns_limit_l_min -17
_diffrn_reflns_number 13963
_diffrn_reflns_point_group_measured_fraction_full 0.996
_diffrn_reflns_point_group_measured_fraction_max 0.996
_diffrn_reflns_theta_full 25.242
_diffrn_reflns_theta_max 28.695
_diffrn_reflns_theta_min 2.401
_diffrn_source 'microfocus tube'
_exptl_absorpt_coefficient_mu 0.320
_exptl_absorpt_correction_T_max 0.9582
_exptl_absorpt_correction_T_min 0.7021
_exptl_absorpt_correction_type multi-scan
_exptl_absorpt_process_details SADABS-2016/2
_exptl_crystal_colour colorless
_exptl_crystal_density_diffrn 1.254
_exptl_crystal_description plate
_exptl_crystal_F_000 376
_exptl_crystal_size_max 0.290
_exptl_crystal_size_mid 0.230
_exptl_crystal_size_min 0.070
_refine_diff_density_max 0.249
_refine_diff_density_min -0.289
_refine_diff_density_rms 0.048
_refine_ls_extinction_method none
_refine_ls_goodness_of_fit_ref 1.030
_refine_ls_hydrogen_treatment mixed
_refine_ls_matrix_type full
_refine_ls_number_parameters 254
_refine_ls_number_reflns 4836
_refine_ls_number_restraints 164
_refine_ls_restrained_S_all 1.068
_refine_ls_R_factor_all 0.0608
_refine_ls_R_factor_gt 0.0419
_refine_ls_shift/su_max 0.001
_refine_ls_shift/su_mean 0.000
_refine_ls_structure_factor_coef Fsqd
_refine_ls_weighting_details 'w=1/[\s^2^(Fo^2^)+(0.0434P)^2^+0.3900P] where P=(Fo^2^+2Fc^2^)/3'
_refine_ls_weighting_scheme calc
_refine_ls_wR_factor_gt 0.0957
_refine_ls_wR_factor_ref 0.1069
_reflns_Friedel_coverage 0.000
_reflns_number_gt 3787
_reflns_number_total 4836
_reflns_threshold_expression 'I > 2\s(I)'
_cod_data_source_file d2nj02746a2.cif
_cod_data_source_block na2npnssdme2
_cod_depositor_comments 'Adding full bibliography for 7061634--7061639.cif.'
_cod_database_code 7061636
_shelx_shelxl_version_number 2018/3
_shelx_space_group_comment
;
The symmetry employed for this shelxl refinement is uniquely defined
by the following loop, which should always be used as a source of
symmetry information in preference to the above space-group names.
They are only intended as comments.
;
_shelx_estimated_absorpt_t_min 0.913
_shelx_estimated_absorpt_t_max 0.978

loop_
_space_group_symop_operation_xyz
'x, y, z'
'-x, -y, -z'

loop_
_atom_site_label
_atom_site_type_symbol
_atom_site_fract_x
_atom_site_fract_y
_atom_site_fract_z
_atom_site_U_iso_or_equiv
_atom_site_adp_type
_atom_site_occupancy
_atom_site_site_symmetry_order
_atom_site_calc_flag
_atom_site_refinement_flags_posn
_atom_site_refinement_flags_adp
_atom_site_refinement_flags_occupancy
_atom_site_disorder_assembly
_atom_site_disorder_group
Na1 Na 0.37284(8) 0.32347(7) 0.79028(5) 0.03681(17) Uani 1 1 d . . . . .
S1 S 0.69747(6) 0.22914(6) 0.84587(4) 0.04331(13) Uani 1 1 d . . . . .
S2 S 0.85795(5) 0.02658(6) 0.68523(4) 0.04018(12) Uani 1 1 d . . . . .
O1 O 0.4126(12) 0.581(2) 0.7131(7) 0.0562(14) Uani 0.658(9) 1 d D U P A 1
O2 O 0.1673(15) 0.4578(11) 0.6750(18) 0.0485(8) Uani 0.658(9) 1 d D U P A 1
O3 O 0.2050(7) 0.3996(6) 0.9410(5) 0.0501(9) Uani 0.750(12) 1 d D U P A 1
O4 O 0.2614(5) 0.1121(4) 0.8842(4) 0.0491(8) Uani 0.750(12) 1 d D U P A 1
O1' O 0.403(2) 0.598(4) 0.7140(14) 0.0562(14) Uani 0.342(9) 1 d D U P A 2
O2' O 0.152(3) 0.456(2) 0.676(3) 0.0485(8) Uani 0.342(9) 1 d D U P A 2
O3' O 0.240(2) 0.3777(17) 0.9542(15) 0.0501(9) Uani 0.250(12) 1 d D U P A 2
O4' O 0.2458(17) 0.1119(14) 0.8536(9) 0.0491(8) Uani 0.250(12) 1 d D U P A 2
N1 N 0.55913(15) 0.14957(15) 0.68891(10) 0.0308(3) Uani 1 1 d . . . . .
C1 C 0.6870(2) 0.14206(19) 0.73919(12) 0.0333(3) Uani 1 1 d . . . . .
C2 C 0.74739(18) -0.01230(19) 0.59074(12) 0.0321(3) Uani 1 1 d . . . . .
C3 C 0.59121(18) 0.06309(17) 0.60667(12) 0.0282(3) Uani 1 1 d . . . . .
C4 C 0.52516(18) -0.04680(17) 0.45935(11) 0.0274(3) Uani 1 1 d . . . . .
C5 C 0.68601(19) -0.1194(2) 0.44524(13) 0.0335(3) Uani 1 1 d . . . . .
H1 H 0.715(2) -0.182(2) 0.3936(15) 0.039(5) Uiso 1 1 d . . . . .
C6 C 0.7959(2) -0.1025(2) 0.50927(13) 0.0366(4) Uani 1 1 d . . . . .
H2 H 0.908(2) -0.152(2) 0.5002(15) 0.044(5) Uiso 1 1 d . . . . .
C7 C 0.5658(8) 0.6154(8) 0.6844(5) 0.0677(14) Uani 0.658(9) 1 d D U P A 1
H7A H 0.559126 0.729191 0.675562 0.102 Uiso 0.658(9) 1 calc R U P A 1
H7B H 0.606287 0.578619 0.617231 0.102 Uiso 0.658(9) 1 calc R U P A 1
H7C H 0.636970 0.561914 0.740637 0.102 Uiso 0.658(9) 1 calc R U P A 1
C8 C 0.3058(7) 0.6642(6) 0.6350(5) 0.0639(13) Uani 0.658(9) 1 d D U P A 1
H8A H 0.343471 0.634426 0.564575 0.077 Uiso 0.658(9) 1 calc R U P A 1
H8B H 0.297950 0.778904 0.629477 0.077 Uiso 0.658(9) 1 calc R U P A 1
C9 C 0.1489(6) 0.6233(6) 0.6678(5) 0.0658(13) Uani 0.658(9) 1 d D U P A 1
H9A H 0.110168 0.654834 0.737658 0.079 Uiso 0.658(9) 1 calc R U P A 1
H9B H 0.071695 0.678978 0.614578 0.079 Uiso 0.658(9) 1 calc R U P A 1
C10 C 0.0105(11) 0.4304(11) 0.6892(7) 0.0657(14) Uani 0.658(9) 1 d D U P A 1
H10A H -0.039503 0.461968 0.620927 0.099 Uiso 0.658(9) 1 calc R U P A 1
H10B H -0.050028 0.492125 0.741350 0.099 Uiso 0.658(9) 1 calc R U P A 1
H10C H 0.013245 0.318372 0.714944 0.099 Uiso 0.658(9) 1 calc R U P A 1
C11 C 0.2602(9) 0.5062(8) 0.9947(6) 0.0856(16) Uani 0.750(12) 1 d D U P A 1
H11A H 0.180734 0.540233 1.049877 0.128 Uiso 0.750(12) 1 calc R U P A 1
H11B H 0.278639 0.598093 0.942925 0.128 Uiso 0.750(12) 1 calc R U P A 1
H11C H 0.358882 0.452595 1.027611 0.128 Uiso 0.750(12) 1 calc R U P A 1
C12 C 0.1962(8) 0.2666(7) 1.0206(4) 0.0612(11) Uani 0.750(12) 1 d D U P A 1
H12A H 0.116595 0.296026 1.078022 0.073 Uiso 0.750(12) 1 calc R U P A 1
H12B H 0.299546 0.225125 1.052184 0.073 Uiso 0.750(12) 1 calc R U P A 1
C13 C 0.1514(7) 0.1452(9) 0.9699(4) 0.0542(11) Uani 0.750(12) 1 d D U P A 1
H13A H 0.150507 0.048220 1.022874 0.065 Uiso 0.750(12) 1 calc R U P A 1
H13B H 0.044319 0.183786 0.943561 0.065 Uiso 0.750(12) 1 calc R U P A 1
C14 C 0.2524(8) -0.0297(5) 0.8482(4) 0.0614(10) Uani 0.750(12) 1 d D U P A 1
H14A H 0.278485 -0.119157 0.905858 0.092 Uiso 0.750(12) 1 calc R U P A 1
H14B H 0.327351 -0.044373 0.786767 0.092 Uiso 0.750(12) 1 calc R U P A 1
H14C H 0.145344 -0.022624 0.827437 0.092 Uiso 0.750(12) 1 calc R U P A 1
C7' C 0.5519(18) 0.6392(17) 0.7201(10) 0.0677(14) Uani 0.342(9) 1 d D U P A 2
H7'A H 0.539735 0.753915 0.704763 0.102 Uiso 0.342(9) 1 calc R U P A 2
H7'B H 0.628574 0.592213 0.667763 0.102 Uiso 0.342(9) 1 calc R U P A 2
H7'C H 0.589193 0.599859 0.791843 0.102 Uiso 0.342(9) 1 calc R U P A 2
C8' C 0.3478(12) 0.6178(13) 0.6099(9) 0.0639(13) Uani 0.342(9) 1 d D U P A 2
H8'A H 0.410520 0.535698 0.570959 0.077 Uiso 0.342(9) 1 calc R U P A 2
H8'B H 0.359367 0.721937 0.569318 0.077 Uiso 0.342(9) 1 calc R U P A 2
C9' C 0.1769(12) 0.6053(13) 0.6207(10) 0.0658(13) Uani 0.342(9) 1 d D U P A 2
H9'A H 0.115736 0.688611 0.659199 0.079 Uiso 0.342(9) 1 calc R U P A 2
H9'B H 0.136537 0.623746 0.548682 0.079 Uiso 0.342(9) 1 calc R U P A 2
C10' C 0.009(2) 0.403(2) 0.7129(15) 0.0657(14) Uani 0.342(9) 1 d D U P A 2
H10D H -0.076416 0.464710 0.668686 0.099 Uiso 0.342(9) 1 calc R U P A 2
H10E H -0.017287 0.417746 0.787198 0.099 Uiso 0.342(9) 1 calc R U P A 2
H10F H 0.022609 0.291852 0.707935 0.099 Uiso 0.342(9) 1 calc R U P A 2
C11' C 0.223(3) 0.537(2) 0.972(2) 0.0856(16) Uani 0.250(12) 1 d D U P A 2
H11D H 0.134138 0.561408 1.023387 0.128 Uiso 0.250(12) 1 calc R U P A 2
H11E H 0.204662 0.609617 0.904510 0.128 Uiso 0.250(12) 1 calc R U P A 2
H11F H 0.320126 0.548905 1.000242 0.128 Uiso 0.250(12) 1 calc R U P A 2
C12' C 0.216(3) 0.2268(19) 1.0099(15) 0.0612(11) Uani 0.250(12) 1 d D U P A 2
H12C H 0.146949 0.241821 1.075044 0.073 Uiso 0.250(12) 1 calc R U P A 2
H12D H 0.318651 0.161848 1.032292 0.073 Uiso 0.250(12) 1 calc R U P A 2
C13' C 0.142(2) 0.139(3) 0.9432(13) 0.0542(11) Uani 0.250(12) 1 d D U P A 2
H13C H 0.124946 0.037637 0.985651 0.065 Uiso 0.250(12) 1 calc R U P A 2
H13D H 0.038834 0.202075 0.920075 0.065 Uiso 0.250(12) 1 calc R U P A 2
C14' C 0.318(2) -0.0478(14) 0.8523(14) 0.0614(10) Uani 0.250(12) 1 d D U P A 2
H14D H 0.237131 -0.111637 0.862163 0.092 Uiso 0.250(12) 1 calc R U P A 2
H14E H 0.390425 -0.084718 0.910123 0.092 Uiso 0.250(12) 1 calc R U P A 2
H14F H 0.377404 -0.057486 0.783763 0.092 Uiso 0.250(12) 1 calc R U P A 2

loop_
_atom_site_aniso_label
_atom_site_aniso_U_11
_atom_site_aniso_U_22
_atom_site_aniso_U_33
_atom_site_aniso_U_23
_atom_site_aniso_U_13
_atom_site_aniso_U_12
Na1 0.0365(4) 0.0313(3) 0.0418(4) -0.0055(3) 0.0020(3) -0.0073(3)
S1 0.0454(3) 0.0481(3) 0.0401(2) -0.01390(19) -0.01243(19) -0.0078(2)
S2 0.0276(2) 0.0510(3) 0.0431(2) -0.01321(19) -0.00899(17) -0.00308(17)
O1 0.0471(14) 0.044(4) 0.0717(10) 0.0146(11) -0.0097(9) -0.0150(19)
O2 0.033(2) 0.0465(8) 0.0641(9) -0.0079(7) -0.005(2) -0.0051(9)
O3 0.058(3) 0.0477(15) 0.0467(17) -0.0148(12) 0.0026(14) -0.0133(15)
O4 0.0653(13) 0.0394(7) 0.046(2) -0.0065(12) 0.0071(16) -0.0219(8)
O1' 0.0471(14) 0.044(4) 0.0717(10) 0.0146(11) -0.0097(9) -0.0150(19)
O2' 0.033(2) 0.0465(8) 0.0641(9) -0.0079(7) -0.005(2) -0.0051(9)
O3' 0.058(3) 0.0477(15) 0.0467(17) -0.0148(12) 0.0026(14) -0.0133(15)
O4' 0.0653(13) 0.0394(7) 0.046(2) -0.0065(12) 0.0071(16) -0.0219(8)
N1 0.0297(7) 0.0323(7) 0.0298(6) -0.0049(5) -0.0042(5) -0.0043(5)
C1 0.0329(9) 0.0338(8) 0.0328(8) -0.0029(6) -0.0052(6) -0.0064(6)
C2 0.0251(8) 0.0379(8) 0.0320(7) -0.0049(6) -0.0047(6) -0.0035(6)
C3 0.0262(8) 0.0288(7) 0.0281(7) -0.0016(6) -0.0016(6) -0.0048(6)
C4 0.0243(7) 0.0287(7) 0.0276(7) -0.0022(6) -0.0022(6) -0.0034(6)
C5 0.0282(8) 0.0387(8) 0.0320(8) -0.0103(7) -0.0006(6) -0.0006(6)
C6 0.0235(8) 0.0453(9) 0.0382(8) -0.0094(7) -0.0027(6) 0.0012(7)
C7 0.0570(17) 0.062(2) 0.082(3) 0.011(2) -0.004(2) -0.0266(16)
C8 0.069(3) 0.044(3) 0.071(3) 0.0142(19) -0.012(2) -0.010(2)
C9 0.057(2) 0.0476(17) 0.086(4) 0.000(2) -0.025(3) 0.0041(15)
C10 0.0414(13) 0.077(3) 0.080(3) -0.007(2) -0.005(2) -0.0182(19)
C11 0.105(3) 0.085(3) 0.084(3) -0.047(2) 0.001(2) -0.031(2)
C12 0.074(2) 0.065(3) 0.0438(16) -0.0130(17) 0.0116(14) -0.013(2)
C13 0.0549(16) 0.0525(14) 0.052(3) 0.003(2) 0.007(2) -0.0181(11)
C14 0.077(3) 0.0465(14) 0.0649(14) -0.0052(12) -0.006(2) -0.0243(19)
C7' 0.0570(17) 0.062(2) 0.082(3) 0.011(2) -0.004(2) -0.0266(16)
C8' 0.069(3) 0.044(3) 0.071(3) 0.0142(19) -0.012(2) -0.010(2)
C9' 0.057(2) 0.0476(17) 0.086(4) 0.000(2) -0.025(3) 0.0041(15)
C10' 0.0414(13) 0.077(3) 0.080(3) -0.007(2) -0.005(2) -0.0182(19)
C11' 0.105(3) 0.085(3) 0.084(3) -0.047(2) 0.001(2) -0.031(2)
C12' 0.074(2) 0.065(3) 0.0438(16) -0.0130(17) 0.0116(14) -0.013(2)
C13' 0.0549(16) 0.0525(14) 0.052(3) 0.003(2) 0.007(2) -0.0181(11)
C14' 0.077(3) 0.0465(14) 0.0649(14) -0.0052(12) -0.006(2) -0.0243(19)

loop_
_atom_type_symbol
_atom_type_description
_atom_type_scat_dispersion_real
_atom_type_scat_dispersion_imag
_atom_type_scat_source
C C 0.0033 0.0016 'International Tables Vol C Tables 4.2.6.8 and 6.1.1.4'
H H 0.0000 0.0000 'International Tables Vol C Tables 4.2.6.8 and 6.1.1.4'
N N 0.0061 0.0033 'International Tables Vol C Tables 4.2.6.8 and 6.1.1.4'
O O 0.0106 0.0060 'International Tables Vol C Tables 4.2.6.8 and 6.1.1.4'
Na Na 0.0362 0.0249 'International Tables Vol C Tables 4.2.6.8 and 6.1.1.4'
S S 0.1246 0.1234 'International Tables Vol C Tables 4.2.6.8 and 6.1.1.4'

loop_
_geom_angle_atom_site_label_1
_geom_angle_atom_site_label_2
_geom_angle_atom_site_label_3
_geom_angle
_geom_angle_site_symmetry_1
_geom_angle_site_symmetry_3
_geom_angle_publ_flag
O2 Na1 O4 101.0(2) . . ?
O2 Na1 O3 89.5(5) . . ?
O4 Na1 O3 68.81(14) . . ?
O2 Na1 O1 69.1(3) . . ?
O4 Na1 O1 162.9(3) . . ?
O3 Na1 O1 96.5(4) . . ?
O4' Na1 N1 87.7(3) . . ?
O2 Na1 N1 106.8(5) . . ?
O4 Na1 N1 91.75(9) . . ?
O3 Na1 N1 157.03(12) . . ?
O1 Na1 N1 104.3(4) . . ?
O4' Na1 O3' 74.7(5) . . ?
N1 Na1 O3' 150.3(3) . . ?
O4' Na1 O1' 158.6(6) . . ?
N1 Na1 O1' 106.8(7) . . ?
O3' Na1 O1' 97.3(7) . . ?
O4' Na1 O2' 90.7(5) . . ?
N1 Na1 O2' 107.7(9) . . ?
O3' Na1 O2' 96.5(10) . . ?
O1' Na1 O2' 70.2(5) . . ?
O4' Na1 S1 108.5(3) . . ?
O2 Na1 S1 153.6(3) . . ?
O4 Na1 S1 102.31(12) . . ?
O3 Na1 S1 110.41(13) . . ?
O1 Na1 S1 90.8(2) . . ?
N1 Na1 S1 60.42(3) . . ?
O3' Na1 S1 102.2(4) . . ?
O1' Na1 S1 92.6(4) . . ?
O2' Na1 S1 156.1(6) . . ?
C1 S1 Na1 74.53(6) . . ?
C2 S2 C1 90.22(8) . . ?
C8 O1 C7 110.2(8) . . ?
C8 O1 Na1 115.1(6) . . ?
C7 O1 Na1 122.6(9) . . ?
C9 O2 C10 104.6(9) . . ?
C9 O2 Na1 110.2(11) . . ?
C10 O2 Na1 123.8(8) . . ?
C12 O3 C11 104.5(6) . . ?
C12 O3 Na1 110.5(3) . . ?
C11 O3 Na1 114.4(4) . . ?
C14 O4 C13 112.8(4) . . ?
C14 O4 Na1 127.7(3) . . ?
C13 O4 Na1 116.6(3) . . ?
C8' O1' C7' 116.4(15) . . ?
C8' O1' Na1 102.0(15) . . ?
C7' O1' Na1 118.3(16) . . ?
C10' O2' C9' 130(2) . . ?
C10' O2' Na1 112.5(17) . . ?
C9' O2' Na1 111.0(17) . . ?
C12' O3' C11' 140(2) . . ?
C12' O3' Na1 104.1(11) . . ?
C11' O3' Na1 115.2(14) . . ?
C14' O4' C13' 114.9(16) . . ?
C14' O4' Na1 123.8(11) . . ?
C13' O4' Na1 111.8(12) . . ?
C1 N1 C3 111.67(13) . . ?
C1 N1 Na1 98.54(10) . . ?
C3 N1 Na1 149.76(10) . . ?
N1 C1 S1 126.47(13) . . ?
N1 C1 S2 113.18(12) . . ?
S1 C1 S2 120.35(10) . . ?
C3 C2 C6 121.91(14) . . ?
C3 C2 S2 108.71(12) . . ?
C6 C2 S2 129.38(13) . . ?
N1 C3 C2 116.22(13) . . ?
N1 C3 C4 123.89(14) . 2_656 ?
C2 C3 C4 119.89(14) . 2_656 ?
C5 C4 C4 120.40(17) . 2_656 ?
C5 C4 C3 121.97(14) . 2_656 ?
C4 C4 C3 117.63(17) 2_656 2_656 ?
C6 C5 C4 121.16(15) . . ?
C6 C5 H1 119.8(12) . . ?
C4 C5 H1 119.0(12) . . ?
C5 C6 C2 118.99(15) . . ?
C5 C6 H2 122.2(11) . . ?
C2 C6 H2 118.8(11) . . ?
O1 C7 H7A 109.5 . . ?
O1 C7 H7B 109.5 . . ?
H7A C7 H7B 109.5 . . ?
O1 C7 H7C 109.5 . . ?
H7A C7 H7C 109.5 . . ?
H7B C7 H7C 109.5 . . ?
O1 C8 C9 108.2(5) . . ?
O1 C8 H8A 110.1 . . ?
C9 C8 H8A 110.1 . . ?
O1 C8 H8B 110.1 . . ?
C9 C8 H8B 110.1 . . ?
H8A C8 H8B 108.4 . . ?
O2 C9 C8 107.6(6) . . ?
O2 C9 H9A 110.2 . . ?
C8 C9 H9A 110.2 . . ?
O2 C9 H9B 110.2 . . ?
C8 C9 H9B 110.2 . . ?
H9A C9 H9B 108.5 . . ?
O2 C10 H10A 109.5 . . ?
O2 C10 H10B 109.5 . . ?
H10A C10 H10B 109.5 . . ?
O2 C10 H10C 109.5 . . ?
H10A C10 H10C 109.5 . . ?
H10B C10 H10C 109.5 . . ?
O3 C11 H11A 109.5 . . ?
O3 C11 H11B 109.5 . . ?
H11A C11 H11B 109.5 . . ?
O3 C11 H11C 109.5 . . ?
H11A C11 H11C 109.5 . . ?
H11B C11 H11C 109.5 . . ?
O3 C12 C13 108.1(5) . . ?
O3 C12 H12A 110.1 . . ?
C13 C12 H12A 110.1 . . ?
O3 C12 H12B 110.1 . . ?
C13 C12 H12B 110.1 . . ?
H12A C12 H12B 108.4 . . ?
O4 C13 C12 109.0(4) . . ?
O4 C13 H13A 109.9 . . ?
C12 C13 H13A 109.9 . . ?
O4 C13 H13B 109.9 . . ?
C12 C13 H13B 109.9 . . ?
H13A C13 H13B 108.3 . . ?
O4 C14 H14A 109.5 . . ?
O4 C14 H14B 109.5 . . ?
H14A C14 H14B 109.5 . . ?
O4 C14 H14C 109.5 . . ?
H14A C14 H14C 109.5 . . ?
H14B C14 H14C 109.5 . . ?
O1' C7' H7'A 109.5 . . ?
O1' C7' H7'B 109.5 . . ?
H7'A C7' H7'B 109.5 . . ?
O1' C7' H7'C 109.5 . . ?
H7'A C7' H7'C 109.5 . . ?
H7'B C7' H7'C 109.5 . . ?
O1' C8' C9' 108.6(11) . . ?
O1' C8' H8'A 110.0 . . ?
C9' C8' H8'A 110.0 . . ?
O1' C8' H8'B 110.0 . . ?
C9' C8' H8'B 110.0 . . ?
H8'A C8' H8'B 108.3 . . ?
O2' C9' C8' 113.0(13) . . ?
O2' C9' H9'A 109.0 . . ?
C8' C9' H9'A 109.0 . . ?
O2' C9' H9'B 109.0 . . ?
C8' C9' H9'B 109.0 . . ?
H9'A C9' H9'B 107.8 . . ?
O2' C10' H10D 109.5 . . ?
O2' C10' H10E 109.5 . . ?
H10D C10' H10E 109.5 . . ?
O2' C10' H10F 109.5 . . ?
H10D C10' H10F 109.5 . . ?
H10E C10' H10F 109.5 . . ?
O3' C11' H11D 109.5 . . ?
O3' C11' H11E 109.5 . . ?
H11D C11' H11E 109.5 . . ?
O3' C11' H11F 109.5 . . ?
H11D C11' H11F 109.5 . . ?
H11E C11' H11F 109.5 . . ?
O3' C12' C13' 113.2(18) . . ?
O3' C12' H12C 108.9 . . ?
C13' C12' H12C 108.9 . . ?
O3' C12' H12D 108.9 . . ?
C13' C12' H12D 108.9 . . ?
H12C C12' H12D 107.7 . . ?
O4' C13' C12' 108.0(13) . . ?
O4' C13' H13C 110.1 . . ?
C12' C13' H13C 110.1 . . ?
O4' C13' H13D 110.1 . . ?
C12' C13' H13D 110.1 . . ?
H13C C13' H13D 108.4 . . ?
O4' C14' H14D 109.5 . . ?
O4' C14' H14E 109.5 . . ?
H14D C14' H14E 109.5 . . ?
O4' C14' H14F 109.5 . . ?
H14D C14' H14F 109.5 . . ?
H14E C14' H14F 109.5 . . ?

loop_
_geom_bond_atom_site_label_1
_geom_bond_atom_site_label_2
_geom_bond_distance
_geom_bond_site_symmetry_2
_geom_bond_publ_flag
Na1 O4' 2.352(14) . ?
Na1 O2 2.395(18) . ?
Na1 O4 2.366(4) . ?
Na1 O3 2.408(6) . ?
Na1 O1 2.392(15) . ?
Na1 N1 2.4316(15) . ?
Na1 O3' 2.37(2) . ?
Na1 O1' 2.50(3) . ?
Na1 O2' 2.48(4) . ?
Na1 S1 2.8877(8) . ?
S1 C1 1.7024(17) . ?
S2 C2 1.7386(16) . ?
S2 C1 1.7703(17) . ?
O1 C8 1.419(8) . ?
O1 C7 1.429(6) . ?
O2 C9 1.422(9) . ?
O2 C10 1.425(7) . ?
O3 C12 1.417(4) . ?
O3 C11 1.444(5) . ?
O4 C14 1.430(4) . ?
O4 C13 1.413(4) . ?
O1' C8' 1.427(10) . ?
O1' C7' 1.431(9) . ?
O2' C10' 1.428(9) . ?
O2' C9' 1.427(10) . ?
O3' C12' 1.438(10) . ?
O3' C11' 1.442(10) . ?
O4' C14' 1.418(9) . ?
O4' C13' 1.411(10) . ?
N1 C1 1.322(2) . ?
N1 C3 1.3826(19) . ?
C2 C3 1.392(2) . ?
C2 C6 1.404(2) . ?
C3 C4 1.425(2) 2_656 ?
C4 C5 1.418(2) . ?
C4 C4 1.423(3) 2_656 ?
C5 C6 1.366(2) . ?
C5 H1 0.919(19) . ?
C6 H2 0.99(2) . ?
C7 H7A 0.9800 . ?
C7 H7B 0.9800 . ?
C7 H7C 0.9800 . ?
C8 C9 1.488(5) . ?
C8 H8A 0.9900 . ?
C8 H8B 0.9900 . ?
C9 H9A 0.9900 . ?
C9 H9B 0.9900 . ?
C10 H10A 0.9800 . ?
C10 H10B 0.9800 . ?
C10 H10C 0.9800 . ?
C11 H11A 0.9800 . ?
C11 H11B 0.9800 . ?
C11 H11C 0.9800 . ?
C12 C13 1.485(5) . ?
C12 H12A 0.9900 . ?
C12 H12B 0.9900 . ?
C13 H13A 0.9900 . ?
C13 H13B 0.9900 . ?
C14 H14A 0.9800 . ?
C14 H14B 0.9800 . ?
C14 H14C 0.9800 . ?
C7' H7'A 0.9800 . ?
C7' H7'B 0.9800 . ?
C7' H7'C 0.9800 . ?
C8' C9' 1.507(9) . ?
C8' H8'A 0.9900 . ?
C8' H8'B 0.9900 . ?
C9' H9'A 0.9900 . ?
C9' H9'B 0.9900 . ?
C10' H10D 0.9800 . ?
C10' H10E 0.9800 . ?
C10' H10F 0.9800 . ?
C11' H11D 0.9800 . ?
C11' H11E 0.9800 . ?
C11' H11F 0.9800 . ?
C12' C13' 1.518(10) . ?
C12' H12C 0.9900 . ?
C12' H12D 0.9900 . ?
C13' H13C 0.9900 . ?
C13' H13D 0.9900 . ?
C14' H14D 0.9800 . ?
C14' H14E 0.9800 . ?
C14' H14F 0.9800 . ?
